data_4326867
loop_
_publ_author_name
'S\'ebastien Ladouceur'
'Daniel Fortin'
'Eli Zysman-Colman'

_publ_section_title
;
 Enhanced Luminescent Iridium(III) Complexes Bearing Aryltriazole
 Cyclometallated Ligands
;
_journal_name_full 'Inorganic Chemistry'
_journal_page_first 11514
_journal_page_last 11526
_journal_paper_doi 10.1021/ic2014013
_journal_volume 50
_journal_year 2011
_chemical_formula_sum 'C43 H41 Cl3 F10 Ir N4 P'
_chemical_formula_weight 1133.32
_chemical_name_systematic
;
 ?
;
_space_group_IT_number 14
_symmetry_cell_setting monoclinic
_symmetry_space_group_name_Hall '-P 2yn'
_symmetry_space_group_name_H-M 'P 1 21/n 1'
_atom_sites_solution_hydrogens geom
_atom_sites_solution_primary direct
_atom_sites_solution_secondary difmap
_audit_creation_date 2011-05-16T11:23:21-00:00
_audit_creation_method 'WinGX routine CIF_UPDATE'
_cell_angle_alpha 90
_cell_angle_beta 94.88(6)
_cell_angle_gamma 90
_cell_formula_units_Z 4
_cell_length_a 12.106(8)
_cell_length_b 24.022(14)
_cell_length_c 15.686(11)
_cell_measurement_reflns_used 20
_cell_measurement_temperature 293(2)
_cell_measurement_theta_max 12.5
_cell_measurement_theta_min 10
_cell_volume 4545(5)
_computing_cell_refinement Difrac
_computing_data_collection Difrac
_computing_data_reduction NRCVAX
_computing_structure_refinement 'SHELXL-97 (Sheldrick, 1997)'
_computing_structure_solution 'SHELXS-97 (Sheldrick, 1997)'
_diffrn_ambient_temperature 293(2)
_diffrn_measured_fraction_theta_full 0.95
_diffrn_measured_fraction_theta_max 0.95
_diffrn_measurement_device_type CAD4
_diffrn_measurement_method Omega
_diffrn_radiation_monochromator graphite
_diffrn_radiation_type CuK\a
_diffrn_radiation_wavelength 1.54176
_diffrn_reflns_av_R_equivalents 0
_diffrn_reflns_av_unetI/netI 0.0869
_diffrn_reflns_limit_h_max 14
_diffrn_reflns_limit_h_min -14
_diffrn_reflns_limit_k_max 29
_diffrn_reflns_limit_k_min 0
_diffrn_reflns_limit_l_max 19
_diffrn_reflns_limit_l_min 0
_diffrn_reflns_number 8192
_diffrn_reflns_theta_full 70
_diffrn_reflns_theta_max 70.02
_diffrn_reflns_theta_min 3.37
_diffrn_standards_decay_% 0
_diffrn_standards_interval_count 100
_diffrn_standards_number 1
_exptl_absorpt_coefficient_mu 8.322
_exptl_absorpt_correction_T_max 0.19
_exptl_absorpt_correction_T_min 0.1
_exptl_absorpt_correction_type psi-scan
_exptl_absorpt_process_details empirical
_exptl_crystal_colour Yellow
_exptl_crystal_density_diffrn 1.656
_exptl_crystal_description Prism
_exptl_crystal_F_000 2240
_exptl_crystal_size_max 0.7
_exptl_crystal_size_mid 0.3
_exptl_crystal_size_min 0.2
_refine_diff_density_max 1.904
_refine_diff_density_min -1.577
_refine_diff_density_rms 0.198
_refine_ls_extinction_coef 0.0025(2)
_refine_ls_extinction_expression Fc^*^=kFc[1+0.001xFc^2^\l^3^/sin(2\q)]^-1/4^
_refine_ls_extinction_method SHELXL
_refine_ls_goodness_of_fit_ref 0.958
_refine_ls_hydrogen_treatment none
_refine_ls_matrix_type full
_refine_ls_number_parameters 542
_refine_ls_number_reflns 8192
_refine_ls_number_restraints 1
_refine_ls_restrained_S_all 0.958
_refine_ls_R_factor_all 0.1509
_refine_ls_R_factor_gt 0.095
_refine_ls_shift/su_max 0.011
_refine_ls_shift/su_mean 0
_refine_ls_structure_factor_coef Fsqd
_refine_ls_weighting_details 'calc w=1/[\s^2^(Fo^2^)+(0.1796P)^2^+0.0000P] where P=(Fo^2^+2Fc^2^)/3'
_refine_ls_weighting_scheme calc
_refine_ls_wR_factor_gt 0.2322
_refine_ls_wR_factor_ref 0.2656
_reflns_number_gt 4952
_reflns_number_total 8192
_reflns_threshold_expression >2sigma(I)
_cod_data_source_file ic2014013_si_002_3.cif
_cod_data_source_block sl06191f1
_cod_depositor_comments
;
The following automatic conversions were performed:

'_exptl_absorpt_correction_type' value 'Psi-Scan' changed to
'psi-scan' according to the built-in table from CIF Core dictionary
named 'cif_core.dic' version 2.4.1 from 2010-06-29.

Automatic conversion script
Id: cif_fix_values 1715 2011-07-08 13:25:40Z adriana 
;
_cod_database_code 4326867

loop_
_symmetry_equiv_pos_as_xyz
'x, y, z'
'-x+1/2, y+1/2, -z+1/2'
'-x, -y, -z'
'x-1/2, -y-1/2, z-1/2'

loop_
_atom_site_label
_atom_site_type_symbol
_atom_site_fract_x
_atom_site_fract_y
_atom_site_fract_z
_atom_site_U_iso_or_equiv
_atom_site_adp_type
_atom_site_occupancy
_atom_site_symmetry_multiplicity
_atom_site_calc_flag
_atom_site_refinement_flags
Cl1 Cl 0.8227(8) 0.5524(3) 0.4966(5) 0.185(3) Uani 1 1 d .
Cl2 Cl 0.7994(8) 0.4747(3) 0.3556(5) 0.180(3) Uani 1 1 d .
Cl3 Cl 0.9546(10) 0.5595(5) 0.3602(6) 0.274(7) Uani 1 1 d D
C43 C 0.8375(18) 0.5370(11) 0.389(2) 0.27(2) Uani 1 1 d .
H43 H 0.783 0.5614 0.3584 0.318 Uiso 1 1 calc RD
C1 C 0.1896(10) 0.8846(6) 0.1785(9) 0.065(3) Uani 1 1 d .
H1 H 0.1566 0.8515 0.159 0.078 Uiso 1 1 calc R
C2 C 0.1331(11) 0.9336(6) 0.1652(10) 0.071(4) Uani 1 1 d .
H2 H 0.0651 0.9335 0.1327 0.085 Uiso 1 1 calc R
C3 C 0.1746(11) 0.9831(5) 0.1989(10) 0.065(3) Uani 1 1 d .
C4 C 0.2818(10) 0.9803(5) 0.2380(9) 0.062(3) Uani 1 1 d .
H4 H 0.317 1.0129 0.2572 0.074 Uiso 1 1 calc R
C5 C 0.3362(10) 0.9313(5) 0.2489(7) 0.053(3) Uani 1 1 d .
C6 C 0.4486(9) 0.9256(6) 0.2947(7) 0.050(3) Uani 1 1 d .
C7 C 0.5077(10) 0.9728(6) 0.3324(9) 0.066(4) Uani 1 1 d .
H7 H 0.4769 1.0083 0.3295 0.079 Uiso 1 1 calc R
C8 C 0.6107(11) 0.9636(5) 0.3725(10) 0.067(4) Uani 1 1 d .
C9 C 0.6512(11) 0.9106(5) 0.3742(9) 0.065(3) Uani 1 1 d .
H9 H 0.7213 0.9042 0.4015 0.078 Uiso 1 1 calc R
C10 C 0.5939(9) 0.8663(6) 0.3379(8) 0.061(3) Uani 1 1 d .
H10 H 0.6236 0.8306 0.3393 0.073 Uiso 1 1 calc R
C11 C 0.116(3) 1.0386(15) 0.195(4) 0.259(12) Uani 1 1 d .
C12 C 0.063(3) 1.0441(12) 0.104(3) 0.259(12) Uani 1 1 d .
H12A H 0.1191 1.0539 0.0666 0.389 Uiso 1 1 calc R
H12B H 0.0076 1.0726 0.1019 0.389 Uiso 1 1 calc R
H12C H 0.0301 1.0093 0.0861 0.389 Uiso 1 1 calc R
C13 C 0.031(3) 1.0379(13) 0.235(3) 0.259(12) Uani 1 1 d .
H13A H -0.0109 1.0046 0.2206 0.389 Uiso 1 1 calc R
H13B H -0.0141 1.0699 0.2191 0.389 Uiso 1 1 calc R
H13C H 0.0513 1.0387 0.2953 0.389 Uiso 1 1 calc R
C14 C 0.168(3) 1.0882(12) 0.205(3) 0.259(12) Uani 1 1 d .
H14A H 0.2256 1.0904 0.1661 0.389 Uiso 1 1 calc R
H14B H 0.2005 1.0918 0.2625 0.389 Uiso 1 1 calc R
H14C H 0.1158 1.1177 0.1923 0.389 Uiso 1 1 calc R
C15 C 0.6781(13) 1.0131(6) 0.4143(9) 0.075(4) Uani 1 1 d .
C16 C 0.6169(19) 1.0665(7) 0.4210(17) 0.162(13) Uani 1 1 d .
H16A H 0.5487 1.0597 0.4463 0.243 Uiso 1 1 calc R
H16B H 0.601 1.0821 0.365 0.243 Uiso 1 1 calc R
H16C H 0.6614 1.0921 0.4561 0.243 Uiso 1 1 calc R
C17 C 0.708(2) 0.9989(7) 0.5115(15) 0.158(11) Uani 1 1 d .
H17A H 0.641 0.9958 0.5399 0.237 Uiso 1 1 calc R
H17B H 0.7534 1.028 0.5377 0.237 Uiso 1 1 calc R
H17C H 0.7475 0.9643 0.5161 0.237 Uiso 1 1 calc R
C18 C 0.770(2) 1.0247(12) 0.360(2) 0.22(2) Uani 1 1 d .
H18A H 0.74 1.0365 0.3039 0.335 Uiso 1 1 calc R
H18B H 0.8132 0.9915 0.3543 0.335 Uiso 1 1 calc R
H18C H 0.8167 1.0535 0.3853 0.335 Uiso 1 1 calc R
C19 C 0.2439(12) 0.8275(7) 0.3988(12) 0.079(4) Uani 1 1 d .
H19 H 0.2058 0.8528 0.3622 0.094 Uiso 1 1 calc R
C20 C 0.2062(13) 0.8181(6) 0.4778(12) 0.075(4) Uani 1 1 d .
C21 C 0.2733(15) 0.7847(7) 0.5379(11) 0.085(5) Uani 1 1 d .
H21 H 0.2571 0.7812 0.5945 0.102 Uiso 1 1 calc R
C22 C 0.3615(13) 0.7585(6) 0.5080(11) 0.080(4) Uani 1 1 d .
H22 H 0.4029 0.7343 0.5443 0.096 Uiso 1 1 calc R
C23 C 0.3925(12) 0.7662(6) 0.4266(10) 0.073(4) Uani 1 1 d .
C24 C 0.4843(12) 0.7351(6) 0.3840(10) 0.070(4) Uani 1 1 d .
C25 C 0.5559(15) 0.6985(6) 0.4226(12) 0.085(5) Uani 1 1 d .
C26 C 0.6373(14) 0.6731(7) 0.3790(13) 0.088(5) Uani 1 1 d .
H26 H 0.6901 0.65 0.4071 0.106 Uiso 1 1 calc R
C27 C 0.6372(15) 0.6828(6) 0.2973(15) 0.088(5) Uani 1 1 d .
C28 C 0.5617(14) 0.7190(6) 0.2537(11) 0.080(4) Uani 1 1 d .
H28 H 0.5626 0.7244 0.195 0.096 Uiso 1 1 calc R
C29 C 0.4870(13) 0.7461(7) 0.2987(13) 0.086(5) Uani 1 1 d .
C30 C 0.1043(13) 0.8464(7) 0.5057(10) 0.083(4) Uani 1 1 d .
H30A H 0.0727 0.8698 0.4603 0.124 Uiso 1 1 calc R
H30B H 0.1241 0.8687 0.5555 0.124 Uiso 1 1 calc R
H30C H 0.0511 0.8188 0.5191 0.124 Uiso 1 1 calc R
C31 C 0.2745(11) 0.7498(6) 0.2011(10) 0.067(4) Uani 1 1 d .
C32 C 0.1993(14) 0.7226(6) 0.2441(12) 0.086(5) Uani 1 1 d .
H32 H 0.1955 0.7277 0.3025 0.103 Uiso 1 1 calc R
C33 C 0.1262(13) 0.6858(7) 0.1961(15) 0.092(6) Uani 1 1 d .
C34 C 0.1290(13) 0.6756(6) 0.1140(12) 0.081(5) Uani 1 1 d .
H34 H 0.0799 0.6506 0.0858 0.097 Uiso 1 1 calc R
C35 C 0.2078(15) 0.7035(6) 0.0709(11) 0.080(5) Uani 1 1 d .
C36 C 0.2826(11) 0.7430(5) 0.1147(9) 0.061(3) Uani 1 1 d .
C37 C 0.3705(10) 0.7729(6) 0.0758(8) 0.059(3) Uani 1 1 d .
C38 C 0.3934(13) 0.7697(7) -0.0120(9) 0.075(4) Uani 1 1 d .
H38 H 0.347 0.7495 -0.0509 0.09 Uiso 1 1 calc R
C39 C 0.4863(16) 0.7973(7) -0.0389(11) 0.088(5) Uani 1 1 d .
H39 H 0.5031 0.7955 -0.0956 0.106 Uiso 1 1 calc R
C40 C 0.5543(13) 0.8281(6) 0.0225(11) 0.073(4) Uani 1 1 d .
C41 C 0.5233(11) 0.8331(6) 0.1029(10) 0.068(3) Uani 1 1 d .
H41 H 0.5645 0.8559 0.1417 0.081 Uiso 1 1 calc R
C42 C 0.6548(14) 0.8561(8) -0.0050(13) 0.105(6) Uani 1 1 d .
H42A H 0.6906 0.8765 0.0423 0.158 Uiso 1 1 calc R
H42B H 0.6338 0.8813 -0.051 0.158 Uiso 1 1 calc R
H42C H 0.7049 0.8287 -0.0239 0.158 Uiso 1 1 calc R
F1 F 0.8933(19) 0.8932(6) 0.2671(11) 0.232(11) Uani 1 1 d .
F2 F 0.886(2) 0.7725(7) 0.2361(14) 0.252(12) Uani 1 1 d .
F3 F 0.8418(11) 0.8250(6) 0.3352(10) 0.153(6) Uani 1 1 d .
F4 F 0.7739(14) 0.8332(10) 0.2057(11) 0.202(8) Uani 1 1 d .
F5 F 0.9366(11) 0.8434(7) 0.1613(8) 0.162(6) Uani 1 1 d .
F6 F 1.0057(12) 0.8266(11) 0.2920(11) 0.228(10) Uani 1 1 d .
F7 F 0.2099(11) 0.6953(4) -0.0122(8) 0.112(4) Uani 1 1 d .
F8 F 0.0551(10) 0.6563(5) 0.2449(8) 0.128(4) Uani 1 1 d .
F9 F 0.7143(9) 0.6568(4) 0.2517(8) 0.123(4) Uani 1 1 d .
F10 F 0.5570(10) 0.6855(4) 0.5088(8) 0.106(3) Uani 1 1 d .
Ir1 Ir 0.38482(4) 0.80844(2) 0.25233(4) 0.0547(3) Uani 1 1 d .
N1 N 0.2923(8) 0.8833(4) 0.2195(6) 0.053(2) Uani 1 1 d .
N2 N 0.4924(9) 0.8771(4) 0.3002(6) 0.057(2) Uani 1 1 d .
N3 N 0.3390(10) 0.8002(4) 0.3704(9) 0.070(3) Uani 1 1 d .
N4 N 0.4293(10) 0.8046(4) 0.1299(8) 0.066(3) Uani 1 1 d .
P1 P 0.8895(4) 0.8315(2) 0.2483(3) 0.0858(12) Uani 1 1 d .

loop_
_atom_site_aniso_label
_atom_site_aniso_U_11
_atom_site_aniso_U_22
_atom_site_aniso_U_33
_atom_site_aniso_U_23
_atom_site_aniso_U_13
_atom_site_aniso_U_12
Cl1 0.259(9) 0.188(8) 0.117(5) 0.007(5) 0.064(5) 0.058(6)
Cl2 0.222(8) 0.144(6) 0.170(7) 0.022(5) 0.000(6) -0.038(5)
Cl3 0.305(13) 0.355(15) 0.176(9) -0.129(9) 0.100(8) -0.192(12)
C43 0.41(6) 0.092(18) 0.33(5) -0.11(3) 0.24(4) -0.07(3)
C1 0.050(7) 0.086(10) 0.059(8) -0.002(7) 0.002(6) -0.011(6)
C2 0.056(8) 0.068(9) 0.088(11) 0.011(7) 0.004(7) 0.014(7)
C3 0.062(8) 0.049(7) 0.082(9) -0.002(6) -0.001(7) 0.000(6)
C4 0.053(7) 0.059(8) 0.072(9) -0.002(6) -0.004(6) -0.004(6)
C5 0.048(6) 0.062(7) 0.050(7) 0.005(5) 0.010(5) -0.008(6)
C6 0.037(6) 0.079(8) 0.035(5) 0.008(5) 0.003(4) -0.002(5)
C7 0.042(7) 0.077(9) 0.076(9) -0.024(7) -0.009(6) 0.009(6)
C8 0.056(8) 0.048(7) 0.096(11) -0.006(7) -0.001(7) -0.010(6)
C9 0.053(7) 0.059(8) 0.079(9) 0.005(6) -0.012(6) -0.017(6)
C10 0.038(6) 0.070(8) 0.074(9) 0.009(6) -0.008(6) 0.011(5)
C11 0.23(2) 0.121(11) 0.43(3) 0.129(17) 0.05(2) 0.095(15)
C12 0.23(2) 0.121(11) 0.43(3) 0.129(17) 0.05(2) 0.095(15)
C13 0.23(2) 0.121(11) 0.43(3) 0.129(17) 0.05(2) 0.095(15)
C14 0.23(2) 0.121(11) 0.43(3) 0.129(17) 0.05(2) 0.095(15)
C15 0.081(10) 0.070(9) 0.069(9) -0.032(7) -0.027(8) -0.011(7)
C16 0.16(2) 0.053(10) 0.26(3) -0.044(14) -0.09(2) 0.005(12)
C17 0.24(3) 0.054(11) 0.17(2) -0.024(12) -0.06(2) -0.012(14)
C18 0.20(3) 0.19(3) 0.31(4) -0.15(3) 0.14(3) -0.15(2)
C19 0.052(8) 0.077(10) 0.106(13) -0.007(9) 0.003(8) -0.003(7)
C20 0.065(9) 0.065(9) 0.094(12) -0.004(7) 0.011(8) -0.021(7)
C21 0.102(13) 0.084(11) 0.069(10) 0.016(8) 0.011(9) 0.001(10)
C22 0.092(12) 0.060(9) 0.088(12) 0.006(8) 0.012(9) -0.002(8)
C23 0.070(9) 0.078(10) 0.069(10) 0.001(7) 0.009(7) -0.013(7)
C24 0.076(9) 0.055(8) 0.079(10) -0.003(7) 0.010(8) 0.002(7)
C25 0.085(11) 0.071(10) 0.092(12) 0.022(8) -0.029(9) 0.005(8)
C26 0.079(11) 0.066(9) 0.113(15) 0.025(9) -0.027(10) 0.009(8)
C27 0.076(11) 0.059(10) 0.129(17) -0.007(9) 0.009(10) 0.011(7)
C28 0.093(11) 0.055(9) 0.092(12) 0.001(8) 0.010(9) -0.012(8)
C29 0.076(10) 0.072(10) 0.115(15) 0.007(9) 0.029(10) -0.001(8)
C30 0.081(11) 0.108(13) 0.061(9) -0.005(8) 0.022(7) -0.006(9)
C31 0.060(8) 0.061(8) 0.085(10) 0.007(7) 0.033(7) -0.013(6)
C32 0.095(12) 0.049(8) 0.115(14) -0.022(8) 0.020(10) -0.008(8)
C33 0.053(8) 0.070(10) 0.149(18) -0.027(11) -0.003(9) -0.015(7)
C34 0.082(11) 0.049(7) 0.111(14) -0.036(8) 0.011(9) -0.024(7)
C35 0.093(12) 0.078(11) 0.064(9) -0.014(7) -0.018(8) -0.012(8)
C36 0.065(8) 0.045(7) 0.071(9) -0.005(6) 0.008(6) -0.003(6)
C37 0.054(7) 0.064(8) 0.059(8) 0.001(6) 0.005(6) -0.005(6)
C38 0.082(10) 0.082(10) 0.062(9) -0.010(7) 0.011(7) 0.004(8)
C39 0.098(13) 0.103(14) 0.066(10) 0.015(8) 0.017(9) 0.007(10)
C40 0.072(9) 0.053(7) 0.096(12) 0.009(7) 0.017(8) 0.002(7)
C41 0.062(8) 0.065(8) 0.077(10) 0.016(7) 0.010(7) -0.007(6)
C42 0.088(13) 0.114(16) 0.115(15) 0.006(11) 0.016(11) -0.012(11)
F1 0.43(3) 0.074(9) 0.215(19) -0.033(9) 0.16(2) -0.049(12)
F2 0.39(4) 0.083(11) 0.29(3) -0.025(12) 0.08(2) -0.093(14)
F3 0.131(10) 0.172(13) 0.166(14) 0.061(10) 0.076(9) 0.057(9)
F4 0.148(14) 0.33(2) 0.125(13) 0.053(14) 0.024(10) -0.031(15)
F5 0.134(10) 0.244(16) 0.117(10) -0.076(10) 0.062(8) -0.085(11)
F6 0.086(9) 0.46(3) 0.138(14) -0.092(16) 0.009(8) -0.001(13)
F7 0.139(10) 0.102(8) 0.094(8) -0.019(5) 0.000(7) -0.047(6)
F8 0.139(10) 0.114(9) 0.134(10) -0.011(7) 0.040(7) -0.080(8)
F9 0.124(9) 0.078(7) 0.172(11) 0.014(7) 0.030(8) 0.047(6)
F10 0.118(8) 0.094(7) 0.102(8) 0.028(5) -0.014(6) 0.018(6)
Ir1 0.0541(4) 0.0474(3) 0.0618(4) -0.0008(3) 0.0003(2) -0.0026(3)
N1 0.049(6) 0.054(6) 0.056(6) 0.004(4) 0.011(4) -0.008(4)
N2 0.080(7) 0.040(5) 0.051(6) -0.004(4) 0.004(5) 0.002(5)
N3 0.059(7) 0.033(5) 0.114(10) -0.007(5) -0.010(6) -0.012(4)
N4 0.061(7) 0.061(7) 0.075(8) 0.005(5) -0.004(5) 0.001(5)
P1 0.066(2) 0.096(3) 0.096(3) 0.006(2) 0.015(2) -0.004(2)

loop_
_atom_type_symbol
_atom_type_description
_atom_type_scat_dispersion_real
_atom_type_scat_dispersion_imag
_atom_type_scat_source
C C 0.0181 0.0091 'International Tables Vol C Tables 4.2.6.8 and 6.1.1.4'
H H 0 0 'International Tables Vol C Tables 4.2.6.8 and 6.1.1.4'
F F 0.0727 0.0534 'International Tables Vol C Tables 4.2.6.8 and 6.1.1.4'
Ir Ir -4.771 6.5667 'International Tables Vol C Tables 4.2.6.8 and 6.1.1.4'
N N 0.0311 0.018 'International Tables Vol C Tables 4.2.6.8 and 6.1.1.4'
P P 0.2955 0.4335 'International Tables Vol C Tables 4.2.6.8 and 6.1.1.4'
Cl Cl 0.3639 0.7018 'International Tables Vol C Tables 4.2.6.8 and 6.1.1.4'

loop_
_geom_angle_atom_site_label_1
_geom_angle_atom_site_label_2
_geom_angle_atom_site_label_3
_geom_angle
Cl3 C43 Cl2 116.3(13)
Cl3 C43 Cl1 111.4(16)
Cl2 C43 Cl1 117(2)
N1 C1 C2 121.5(13)
C1 C2 C3 121.4(13)
C2 C3 C4 115.1(12)
C2 C3 C11 126(2)
C4 C3 C11 118(2)
C5 C4 C3 121.6(12)
N1 C5 C4 122.2(12)
N1 C5 C6 114.0(11)
C4 C5 C6 123.8(11)
N2 C6 C7 120.1(11)
N2 C6 C5 118.2(11)
C7 C6 C5 121.7(11)
C8 C7 C6 117.6(12)
C9 C8 C7 118.2(12)
C9 C8 C15 122.1(12)
C7 C8 C15 119.7(12)
C8 C9 C10 123.4(12)
N2 C10 C9 116.5(12)
C13 C11 C14 111(5)
C13 C11 C3 112(3)
C14 C11 C3 124(3)
C13 C11 C12 100(4)
C14 C11 C12 101(3)
C3 C11 C12 106(4)
C18 C15 C16 106.4(19)
C18 C15 C8 106.9(13)
C16 C15 C8 116.2(13)
C18 C15 C17 118(2)
C16 C15 C17 101.1(15)
C8 C15 C17 108.1(14)
C20 C19 N3 122.9(15)
C19 C20 C21 118.1(15)
C19 C20 C30 122.1(15)
C21 C20 C30 119.5(16)
C22 C21 C20 116.7(16)
C21 C22 C23 122.9(15)
N3 C23 C22 122.9(15)
N3 C23 C24 109.9(13)
C22 C23 C24 127.0(15)
C25 C24 C29 120.0(16)
C25 C24 C23 125.8(16)
C29 C24 C23 114.1(14)
C24 C25 F10 122.7(18)
C24 C25 C26 121.6(17)
F10 C25 C26 115.7(13)
C27 C26 C25 117.7(15)
C26 C27 F9 119.2(17)
C26 C27 C28 122.6(17)
F9 C27 C28 118.2(19)
C29 C28 C27 118.6(18)
C28 C29 C24 119.2(16)
C28 C29 Ir1 125.2(14)
C24 C29 Ir1 115.4(12)
C32 C31 C36 122.8(15)
C32 C31 Ir1 125.5(12)
C36 C31 Ir1 111.6(9)
C31 C32 C33 117.0(18)
C34 C33 F8 120.9(14)
C34 C33 C32 124.6(18)
F8 C33 C32 114.3(19)
C33 C34 C35 117.7(13)
F7 C35 C34 118.8(13)
F7 C35 C36 120.2(15)
C34 C35 C36 120.9(15)
C31 C36 C35 116.9(13)
C31 C36 C37 117.9(12)
C35 C36 C37 125.0(14)
N4 C37 C38 121.2(13)
N4 C37 C36 113.0(12)
C38 C37 C36 125.7(13)
C39 C38 C37 119.4(14)
C38 C39 C40 118.5(16)
C41 C40 C39 119.2(15)
C41 C40 C42 121.9(16)
C39 C40 C42 118.8(17)
C40 C41 N4 121.8(14)
N3 Ir1 C29 78.6(6)
N3 Ir1 N4 171.6(4)
C29 Ir1 N4 95.9(6)
N3 Ir1 C31 94.2(5)
C29 Ir1 C31 89.5(7)
N4 Ir1 C31 79.4(5)
N3 Ir1 N1 97.2(4)
C29 Ir1 N1 170.1(6)
N4 Ir1 N1 89.2(4)
C31 Ir1 N1 99.8(5)
N3 Ir1 N2 87.7(4)
C29 Ir1 N2 96.1(6)
N4 Ir1 N2 99.2(4)
C31 Ir1 N2 174.4(5)
N1 Ir1 N2 74.7(4)
C5 N1 C1 117.8(11)
C5 N1 Ir1 117.0(8)
C1 N1 Ir1 124.9(9)
C6 N2 C10 124.3(11)
C6 N2 Ir1 115.6(8)
C10 N2 Ir1 120.0(8)
C23 N3 C19 115.8(15)
C23 N3 Ir1 121.4(11)
C19 N3 Ir1 122.7(11)
C37 N4 C41 119.5(13)
C37 N4 Ir1 117.8(10)
C41 N4 Ir1 122.7(10)
F2 P1 F4 87.0(13)
F2 P1 F1 176.4(11)
F4 P1 F1 94.1(13)
F2 P1 F6 90.1(14)
F4 P1 F6 177.0(16)
F1 P1 F6 88.7(12)
F2 P1 F3 90.4(10)
F4 P1 F3 89.5(9)
F1 P1 F3 86.2(9)
F6 P1 F3 89.8(9)
F2 P1 F5 94.2(10)
F4 P1 F5 90.1(8)
F1 P1 F5 89.1(8)
F6 P1 F5 90.9(9)
F3 P1 F5 175.3(10)

loop_
_geom_bond_atom_site_label_1
_geom_bond_atom_site_label_2
_geom_bond_distance
Cl1 C43 1.75(3)
Cl2 C43 1.64(2)
Cl3 C43 1.62(2)
C1 N1 1.350(15)
C1 C2 1.368(18)
C2 C3 1.378(19)
C3 C4 1.389(17)
C3 C11 1.51(3)
C4 C5 1.353(17)
C5 N1 1.336(15)
C5 C6 1.490(16)
C6 N2 1.279(15)
C6 C7 1.442(17)
C7 C8 1.366(17)
C8 C9 1.364(18)
C8 C15 1.555(16)
C9 C10 1.368(17)
C10 N2 1.343(14)
C11 C13 1.26(5)
C11 C14 1.35(5)
C11 C12 1.52(6)
C15 C18 1.49(3)
C15 C16 1.49(2)
C15 C17 1.57(3)
C19 C20 1.37(2)
C19 N3 1.429(19)
C20 C21 1.44(2)
C20 C30 1.51(2)
C21 C22 1.36(2)
C22 C23 1.373(19)
C23 N3 1.328(18)
C23 C24 1.54(2)
C24 C25 1.341(19)
C24 C29 1.37(2)
C25 F10 1.39(2)
C25 C26 1.39(3)
C26 C27 1.30(3)
C27 F9 1.37(2)
C27 C28 1.40(2)
C28 C29 1.36(2)
C29 Ir1 2.037(17)
C31 C32 1.347(19)
C31 C36 1.376(19)
C31 Ir1 2.057(14)
C32 C33 1.42(2)
C33 C34 1.31(3)
C33 F8 1.39(2)
C34 C35 1.39(2)
C35 F7 1.320(19)
C35 C36 1.444(18)
C36 C37 1.460(17)
C37 N4 1.305(17)
C37 C38 1.430(18)
C38 C39 1.40(2)
C39 C40 1.42(2)
C40 C41 1.35(2)
C40 C42 1.49(2)
C41 N4 1.425(17)
F1 P1 1.511(15)
F2 P1 1.433(17)
F3 P1 1.534(13)
F4 P1 1.500(17)
F5 P1 1.549(13)
F6 P1 1.516(15)
Ir1 N3 1.988(15)
Ir1 N4 2.039(13)
Ir1 N1 2.157(10)
Ir1 N2 2.194(10)

loop_
_geom_torsion_atom_site_label_1
_geom_torsion_atom_site_label_2
_geom_torsion_atom_site_label_3
_geom_torsion_atom_site_label_4
_geom_torsion
N1 C1 C2 C3 -5(2)
C1 C2 C3 C4 7(2)
C1 C2 C3 C11 -174(3)
C2 C3 C4 C5 -6(2)
C11 C3 C4 C5 175(2)
C3 C4 C5 N1 3(2)
C3 C4 C5 C6 -176.5(12)
N1 C5 C6 N2 1.3(16)
C4 C5 C6 N2 -179.2(12)
N1 C5 C6 C7 -178.6(11)
C4 C5 C6 C7 0.8(19)
N2 C6 C7 C8 1(2)
C5 C6 C7 C8 -179.5(13)
C6 C7 C8 C9 0(2)
C6 C7 C8 C15 -180.0(13)
C7 C8 C9 C10 0(2)
C15 C8 C9 C10 -179.9(14)
C8 C9 C10 N2 -1(2)
C2 C3 C11 C13 64(6)
C4 C3 C11 C13 -118(5)
C2 C3 C11 C14 -159(4)
C4 C3 C11 C14 19(6)
C2 C3 C11 C12 -44(4)
C4 C3 C11 C12 134(3)
C9 C8 C15 C18 72(2)
C7 C8 C15 C18 -108(2)
C9 C8 C15 C16 -169.7(18)
C7 C8 C15 C16 10(3)
C9 C8 C15 C17 -57(2)
C7 C8 C15 C17 123.3(18)
N3 C19 C20 C21 8(2)
N3 C19 C20 C30 -178.6(13)
C19 C20 C21 C22 -9(2)
C30 C20 C21 C22 177.5(14)
C20 C21 C22 C23 5(3)
C21 C22 C23 N3 0(2)
C21 C22 C23 C24 -174.4(15)
N3 C23 C24 C25 178.4(14)
C22 C23 C24 C25 -6(3)
N3 C23 C24 C29 -3.7(18)
C22 C23 C24 C29 171.7(15)
C29 C24 C25 F10 -179.8(14)
C23 C24 C25 F10 -2(3)
C29 C24 C25 C26 3(3)
C23 C24 C25 C26 -179.0(15)
C24 C25 C26 C27 -5(3)
F10 C25 C26 C27 177.9(15)
C25 C26 C27 F9 -177.9(15)
C25 C26 C27 C28 3(3)
C26 C27 C28 C29 1(3)
F9 C27 C28 C29 -178.2(14)
C27 C28 C29 C24 -3(2)
C27 C28 C29 Ir1 170.9(13)
C25 C24 C29 C28 1(2)
C23 C24 C29 C28 -177.1(14)
C25 C24 C29 Ir1 -173.7(12)
C23 C24 C29 Ir1 8.2(18)
C36 C31 C32 C33 0(2)
Ir1 C31 C32 C33 176.6(12)
C31 C32 C33 C34 2(3)
C31 C32 C33 F8 176.2(15)
F8 C33 C34 C35 -175.1(16)
C32 C33 C34 C35 -1(3)
C33 C34 C35 F7 -177.8(16)
C33 C34 C35 C36 -1(3)
C32 C31 C36 C35 -2(2)
Ir1 C31 C36 C35 -179.0(11)
C32 C31 C36 C37 -177.4(14)
Ir1 C31 C36 C37 5.2(16)
F7 C35 C36 C31 179.1(14)
C34 C35 C36 C31 2(2)
F7 C35 C36 C37 -6(2)
C34 C35 C36 C37 177.8(14)
C31 C36 C37 N4 -2.1(18)
C35 C36 C37 N4 -177.4(14)
C31 C36 C37 C38 178.2(13)
C35 C36 C37 C38 3(2)
N4 C37 C38 C39 5(2)
C36 C37 C38 C39 -174.7(14)
C37 C38 C39 C40 -1(2)
C38 C39 C40 C41 -5(2)
C38 C39 C40 C42 178.3(15)
C39 C40 C41 N4 5(2)
C42 C40 C41 N4 -177.7(14)
C28 C29 Ir1 N3 178.2(16)
C24 C29 Ir1 N3 -7.5(12)
C28 C29 Ir1 N4 4.6(15)
C24 C29 Ir1 N4 178.9(12)
C28 C29 Ir1 C31 83.9(15)
C24 C29 Ir1 C31 -101.9(13)
C28 C29 Ir1 N1 -116(3)
C24 C29 Ir1 N1 58(3)
C28 C29 Ir1 N2 -95.3(15)
C24 C29 Ir1 N2 79.0(12)
C32 C31 Ir1 N3 3.3(14)
C36 C31 Ir1 N3 -179.4(10)
C32 C31 Ir1 C29 81.8(15)
C36 C31 Ir1 C29 -100.9(11)
C32 C31 Ir1 N4 177.9(15)
C36 C31 Ir1 N4 -4.8(10)
C32 C31 Ir1 N1 -94.8(14)
C36 C31 Ir1 N1 82.5(10)
C32 C31 Ir1 N2 -107(5)
C36 C31 Ir1 N2 71(5)
C4 C5 N1 C1 -0.7(17)
C6 C5 N1 C1 178.8(11)
C4 C5 N1 Ir1 -174.8(10)
C6 C5 N1 Ir1 4.7(13)
C2 C1 N1 C5 1.8(18)
C2 C1 N1 Ir1 175.4(10)
N3 Ir1 N1 C5 79.7(8)
C29 Ir1 N1 C5 15(3)
N4 Ir1 N1 C5 -105.7(9)
C31 Ir1 N1 C5 175.2(8)
N2 Ir1 N1 C5 -6.0(8)
N3 Ir1 N1 C1 -93.9(10)
C29 Ir1 N1 C1 -158(3)
N4 Ir1 N1 C1 80.7(10)
C31 Ir1 N1 C1 1.6(11)
N2 Ir1 N1 C1 -179.6(11)
C7 C6 N2 C10 -1.6(18)
C5 C6 N2 C10 178.4(11)
C7 C6 N2 Ir1 173.5(9)
C5 C6 N2 Ir1 -6.5(13)
C9 C10 N2 C6 1.7(19)
C9 C10 N2 Ir1 -173.2(10)
N3 Ir1 N2 C6 -91.5(9)
C29 Ir1 N2 C6 -169.8(9)
N4 Ir1 N2 C6 93.3(9)
C31 Ir1 N2 C6 19(5)
N1 Ir1 N2 C6 6.6(8)
N3 Ir1 N2 C10 83.8(10)
C29 Ir1 N2 C10 5.5(11)
N4 Ir1 N2 C10 -91.4(10)
C31 Ir1 N2 C10 -166(4)
N1 Ir1 N2 C10 -178.1(10)
C22 C23 N3 C19 -2(2)
C24 C23 N3 C19 173.7(11)
C22 C23 N3 Ir1 -178.4(11)
C24 C23 N3 Ir1 -2.9(15)
C20 C19 N3 C23 -3(2)
C20 C19 N3 Ir1 174.1(11)
C29 Ir1 N3 C23 5.7(11)
N4 Ir1 N3 C23 55(3)
C31 Ir1 N3 C23 94.4(11)
N1 Ir1 N3 C23 -165.2(10)
N2 Ir1 N3 C23 -90.9(10)
C29 Ir1 N3 C19 -170.6(11)
N4 Ir1 N3 C19 -121(3)
C31 Ir1 N3 C19 -82.0(10)
N1 Ir1 N3 C19 18.4(10)
N2 Ir1 N3 C19 92.7(10)
C38 C37 N4 C41 -5(2)
C36 C37 N4 C41 175.3(11)
C38 C37 N4 Ir1 177.4(10)
C36 C37 N4 Ir1 -2.4(15)
C40 C41 N4 C37 -1(2)
C40 C41 N4 Ir1 177.0(11)
N3 Ir1 N4 C37 44(3)
C29 Ir1 N4 C37 92.4(11)
C31 Ir1 N4 C37 4.1(10)
N1 Ir1 N4 C37 -96.0(10)
N2 Ir1 N4 C37 -170.4(10)
N3 Ir1 N4 C41 -134(3)
C29 Ir1 N4 C41 -85.1(11)
C31 Ir1 N4 C41 -173.5(11)
N1 Ir1 N4 C41 86.4(10)
N2 Ir1 N4 C41 12.0(11)
